data_1551055
loop_
_publ_author_name
'Gladysiak, Andrzej'
'Nguyen, Tu Ngoc'
'Bounds, Richard'
'Zacharia, Anna'
'Itskos, Grigorios'
'Reimer, Jeffrey'
'Stylianou, Kyriakos'

_publ_section_title
;
 Temperature-dependent Interchromophoric Interaction in a Fluorescent
 Pyrene-based Metal--organic Framework
;
_journal_name_full 'Chemical Science'
_journal_paper_doi 10.1039/C9SC01422E
_journal_year 2019
_chemical_formula_moiety 'C88 H48 Mg3 O20'
_chemical_formula_sum 'C106 H96 Mg3 N6 O26'
_chemical_formula_weight 1942.81
_space_group_crystal_system triclinic
_space_group_IT_number 2
_space_group_name_Hall '-P 1'
_space_group_name_H-M_alt 'P -1'
_symmetry_space_group_name_Hall '-P 1'
_symmetry_space_group_name_H-M 'P -1'
_atom_sites_solution_hydrogens mixed
_atom_sites_solution_primary dual
_audit_creation_date 2019-02-13
_audit_creation_method
;
Olex2 1.2
(compiled 2018.05.29 svn.r3508 for OlexSys, GUI svn.r5506)
;
_audit_update_record
;
2019-02-13 deposited with the CCDC.    2019-05-14 downloaded from the CCDC.
;
_cell_angle_alpha 81.410(3)
_cell_angle_beta 77.802(3)
_cell_angle_gamma 77.284(3)
_cell_formula_units_Z 1
_cell_length_a 11.2723(4)
_cell_length_b 14.4121(5)
_cell_length_c 15.9112(5)
_cell_measurement_reflns_used 7652
_cell_measurement_temperature 100.0
_cell_measurement_theta_max 31.9960
_cell_measurement_theta_min 2.0640
_cell_volume 2450.19(15)
_computing_cell_refinement 'CrysAlisPro 1.171.38.43 (Rigaku OD, 2015)'
_computing_data_collection 'CrysAlisPro 1.171.38.43 (Rigaku OD, 2015)'
_computing_data_reduction 'CrysAlisPro 1.171.38.43 (Rigaku OD, 2015)'
_computing_molecular_graphics 'Olex2 (Dolomanov et al., 2009)'
_computing_publication_material 'Olex2 (Dolomanov et al., 2009)'
_computing_structure_refinement 'ShelXL (Sheldrick, 2015)'
_computing_structure_solution 'XT (Sheldrick, 2015)'
_diffrn_ambient_temperature 100.0
_diffrn_detector 'CCD plate'
_diffrn_detector_type PILATUS2M
_diffrn_measured_fraction_theta_full 0.751
_diffrn_measured_fraction_theta_max 0.569
_diffrn_measurement_details
;
List of Runs (angles in degrees, time in seconds):

  # Type    Start    End  Width  t~exp~   \w     \q     \k     \f   Frames
#--------------------------------------------------------------------------
  1  \w      0.00 360.00   1.00    1.00    --    0.00   0.00   0.00  360
;
_diffrn_measurement_device 'abstract diffractometer'
_diffrn_measurement_device_type PILATUS@SNBL
_diffrn_measurement_method '\w scans'
_diffrn_orient_matrix_type 'CrysAlisPro convention (1999,Acta A55,543-557)'
_diffrn_orient_matrix_UB_11 0.0144149000
_diffrn_orient_matrix_UB_12 0.0012335000
_diffrn_orient_matrix_UB_13 0.0413751000
_diffrn_orient_matrix_UB_21 -0.0463595000
_diffrn_orient_matrix_UB_22 -0.0272203000
_diffrn_orient_matrix_UB_23 0.0198156000
_diffrn_orient_matrix_UB_31 0.0448465000
_diffrn_orient_matrix_UB_32 -0.0432287000
_diffrn_orient_matrix_UB_33 -0.0054067000
_diffrn_radiation_monochromator 'Si (111)'
_diffrn_radiation_probe x-ray
_diffrn_radiation_type synchrotron
_diffrn_radiation_wavelength 0.7142
_diffrn_reflns_av_R_equivalents 0.0176
_diffrn_reflns_av_unetI/netI 0.0311
_diffrn_reflns_Laue_measured_fraction_full 0.751
_diffrn_reflns_Laue_measured_fraction_max 0.569
_diffrn_reflns_limit_h_max 16
_diffrn_reflns_limit_h_min -16
_diffrn_reflns_limit_k_max 18
_diffrn_reflns_limit_k_min -18
_diffrn_reflns_limit_l_max 23
_diffrn_reflns_limit_l_min -23
_diffrn_reflns_number 18468
_diffrn_reflns_point_group_measured_fraction_full 0.751
_diffrn_reflns_point_group_measured_fraction_max 0.569
_diffrn_reflns_theta_full 25.374
_diffrn_reflns_theta_max 31.973
_diffrn_reflns_theta_min 2.077
_diffrn_source 'European Synchrotron Radiation Facility, BM01 beamline'
_exptl_absorpt_coefficient_mu 0.112
_exptl_absorpt_correction_T_max 1.00000
_exptl_absorpt_correction_T_min 0.95437
_exptl_absorpt_correction_type multi-scan
_exptl_absorpt_process_details
;
CrysAlisPro 1.171.38.43 (Rigaku Oxford Diffraction, 2015)
Empirical absorption correction using spherical harmonics,
 implemented in SCALE3 ABSPACK scaling algorithm.
;
_exptl_crystal_colour yellow
_exptl_crystal_colour_primary yellow
_exptl_crystal_density_diffrn 1.317
_exptl_crystal_description block
_exptl_crystal_F_000 1018
_exptl_crystal_size_max 0.18
_exptl_crystal_size_mid 0.11
_exptl_crystal_size_min 0.08
_refine_diff_density_max 0.499
_refine_diff_density_min -0.483
_refine_diff_density_rms 0.088
_refine_ls_extinction_method none
_refine_ls_goodness_of_fit_ref 1.086
_refine_ls_hydrogen_treatment constr
_refine_ls_matrix_type full
_refine_ls_number_parameters 503
_refine_ls_number_reflns 9526
_refine_ls_number_restraints 6
_refine_ls_restrained_S_all 1.086
_refine_ls_R_factor_all 0.0726
_refine_ls_R_factor_gt 0.0701
_refine_ls_shift/su_max 0.001
_refine_ls_shift/su_mean 0.000
_refine_ls_structure_factor_coef Fsqd
_refine_ls_weighting_details 'w=1/[\s^2^(Fo^2^)+(0.1124P)^2^+2.7792P] where P=(Fo^2^+2Fc^2^)/3'
_refine_ls_weighting_scheme calc
_refine_ls_wR_factor_gt 0.2070
_refine_ls_wR_factor_ref 0.2105
_reflns_Friedel_coverage 0.000
_reflns_number_gt 8956
_reflns_number_total 9526
_reflns_threshold_expression 'I > 2\s(I)'
_cod_data_source_file c9sc01422e2.cif
_cod_data_source_block SION7_T100
_cod_database_code 1551055
_shelx_shelxl_version_number 2018/3
_shelx_space_group_comment
;
The symmetry employed for this shelxl refinement is uniquely defined
by the following loop, which should always be used as a source of
symmetry information in preference to the above space-group names.
They are only intended as comments.
;
_shelx_estimated_absorpt_t_max 0.991
_shelx_estimated_absorpt_t_min 0.980
_reflns_odcompleteness_completeness 56.98
_reflns_odcompleteness_iscentric 1
_reflns_odcompleteness_theta 31.97
_olex2_refinement_description
;
1. Fixed Uiso
 At 1.2 times of:
  All C(H) groups
 At 1.5 times of:
  All O(H,H) groups
2. Restrained planarity
 C51, C52, C53, C54, C55, C56
 with sigma of 0.1
 C31, C32, C33, C34, C35, C36
 with sigma of 0.1
3.a Rotating group:
 O2(H2A,H2B)
3.b Aromatic/amide H refined with riding coordinates:
 C2(H2), C4(H4), C5(H5), C7(H7), C9(H9), C10(H10), C22(H22), C23(H23),
 C25(H25), C26(H26), C32(H32), C33(H33), C35(H35), C36(H36), C42(H42), C43(H43),
  C45(H45), C46(H46), C52(H52), C53(H53), C55(H55), C56(H56)
;
_olex2_submission_special_instructions 'No special instructions were received'
_oxdiff_exptl_absorpt_empirical_details
;
Empirical correction (ABSPACK) includes:
- Absorption correction using spherical harmonics
- Frame scaling
;
_oxdiff_exptl_absorpt_empirical_full_max 1.095
_oxdiff_exptl_absorpt_empirical_full_min 0.905

loop_
_space_group_symop_operation_xyz
'x, y, z'
'-x, -y, -z'

loop_
_atom_site_label
_atom_site_type_symbol
_atom_site_fract_x
_atom_site_fract_y
_atom_site_fract_z
_atom_site_U_iso_or_equiv
_atom_site_adp_type
_atom_site_occupancy
_atom_site_site_symmetry_order
_atom_site_calc_flag
_atom_site_refinement_flags_posn
_atom_site_refinement_flags_adp
_atom_site_refinement_flags_occupancy
C1 C 0.4786(2) 0.68251(18) 0.48291(13) 0.0189(6) Uani 1 1 d . . .
C2 C 0.4246(2) 0.7204(2) 0.56084(13) 0.0230(5) Uani 1 1 d . . .
H2 H 0.358372 0.774129 0.561401 0.028 Uiso 1 1 calc R . .
C3 C 0.4649(2) 0.68178(19) 0.63788(13) 0.0193(5) Uani 1 1 d . . .
C4 C 0.6068(3) 0.5596(2) 0.71608(14) 0.0259(6) Uani 1 1 d . . .
H4 H 0.566525 0.583269 0.769588 0.031 Uiso 1 1 calc R . .
C5 C 0.7043(2) 0.4882(2) 0.71514(13) 0.0234(6) Uani 1 1 d . . .
H5 H 0.731702 0.462519 0.767878 0.028 Uiso 1 1 calc R . .
C6 C 0.8792(2) 0.3804(2) 0.63261(13) 0.0235(6) Uani 1 1 d . . .
C7 C 0.9401(2) 0.3486(2) 0.55338(14) 0.0225(5) Uani 1 1 d . . .
H7 H 1.016444 0.304164 0.551191 0.027 Uiso 1 1 calc R . .
C8 C 0.8939(2) 0.37902(19) 0.47723(13) 0.0214(6) Uani 1 1 d . . .
C9 C 0.7294(2) 0.48218(19) 0.40414(13) 0.0208(6) Uani 1 1 d . . .
H9 H 0.764238 0.453470 0.352170 0.025 Uiso 1 1 calc R . .
C10 C 0.6306(2) 0.55419(19) 0.40504(13) 0.0210(6) Uani 1 1 d . . .
H10 H 0.597129 0.574544 0.353828 0.025 Uiso 1 1 calc R . .
C11 C 0.5735(2) 0.60182(18) 0.48209(12) 0.0177(5) Uani 1 1 d . . .
C12 C 0.5602(2) 0.6024(2) 0.63864(13) 0.0220(6) Uani 1 1 d . . .
C13 C 0.7698(2) 0.44857(19) 0.63622(13) 0.0196(5) Uani 1 1 d . . .
C14 C 0.7836(2) 0.44757(18) 0.47924(12) 0.0178(5) Uani 1 1 d . . .
C15 C 0.6186(2) 0.56124(18) 0.56015(13) 0.0189(5) Uani 1 1 d . . .
C16 C 0.7220(2) 0.48543(19) 0.55885(12) 0.0203(6) Uani 1 1 d . . .
C20 C 0.3629(2) 0.91500(19) 0.16879(13) 0.0215(5) Uani 1 1 d . . .
C21 C 0.3890(2) 0.84957(19) 0.24988(12) 0.0215(5) Uani 1 1 d . . .
C22 C 0.5112(2) 0.8193(2) 0.26077(14) 0.0261(6) Uani 1 1 d . . .
H22 H 0.575938 0.836873 0.216607 0.031 Uiso 1 1 calc R . .
C23 C 0.5393(2) 0.7637(2) 0.33522(14) 0.0241(6) Uani 1 1 d . . .
H23 H 0.623254 0.742825 0.341699 0.029 Uiso 1 1 calc R . .
C24 C 0.4441(2) 0.73808(18) 0.40150(12) 0.0190(5) Uani 1 1 d . . .
C25 C 0.3223(2) 0.7686(2) 0.39031(13) 0.0251(6) Uani 1 1 d . . .
H25 H 0.257091 0.751482 0.434287 0.030 Uiso 1 1 calc R . .
C26 C 0.2955(2) 0.82432(19) 0.31488(14) 0.0224(5) Uani 1 1 d . . .
H26 H 0.211745 0.845257 0.307977 0.027 Uiso 1 1 calc R . .
C30 C 0.3205(2) 0.90048(18) 0.93478(13) 0.0191(5) Uani 1 1 d . . .
C31 C 0.3486(2) 0.84380(19) 0.85787(13) 0.0213(5) Uani 1 1 d . . .
C32 C 0.2606(2) 0.8096(2) 0.82798(16) 0.0270(6) Uani 1 1 d . . .
H32 H 0.176125 0.822656 0.855307 0.032 Uiso 1 1 calc R . .
C33 C 0.2980(3) 0.7554(2) 0.75678(16) 0.0295(6) Uani 1 1 d . . .
H33 H 0.237677 0.731784 0.736988 0.035 Uiso 1 1 calc R . .
C34 C 0.4200(2) 0.73563(19) 0.71492(13) 0.0208(5) Uani 1 1 d . . .
C35 C 0.5060(3) 0.7706(3) 0.74587(19) 0.0422(9) Uani 1 1 d . . .
H35 H 0.590613 0.757334 0.718913 0.051 Uiso 1 1 calc R . .
C36 C 0.4702(3) 0.8253(3) 0.81621(19) 0.0391(8) Uani 1 1 d . . .
H36 H 0.530416 0.849788 0.835290 0.047 Uiso 1 1 calc R . .
C40 C 1.1334(2) 0.20037(18) 0.91220(12) 0.0177(5) Uani 1 1 d . . .
C41 C 1.0609(2) 0.25271(19) 0.84497(13) 0.0209(5) Uani 1 1 d . . .
C42 C 1.1210(2) 0.30403(19) 0.77327(14) 0.0216(5) Uani 1 1 d . . .
H42 H 1.203854 0.310142 0.770948 0.026 Uiso 1 1 calc R . .
C43 C 1.0611(2) 0.3462(2) 0.70545(14) 0.0263(6) Uani 1 1 d . . .
H43 H 1.104028 0.379085 0.656229 0.032 Uiso 1 1 calc R . .
C44 C 0.9378(2) 0.34052(18) 0.70903(13) 0.0192(5) Uani 1 1 d . . .
C45 C 0.8764(2) 0.29220(19) 0.78257(13) 0.0230(6) Uani 1 1 d . . .
H45 H 0.791515 0.290482 0.787124 0.028 Uiso 1 1 calc R . .
C46 C 0.9381(2) 0.24655(19) 0.84924(13) 0.0217(5) Uani 1 1 d . . .
H46 H 0.896572 0.211332 0.897465 0.026 Uiso 1 1 calc R . .
C50 C 1.1580(2) 0.1871(2) 0.17749(14) 0.0234(6) Uani 1 1 d . . .
C51 C 1.0891(2) 0.2391(2) 0.25403(13) 0.0232(6) Uani 1 1 d . . .
C52 C 1.1224(3) 0.3196(3) 0.27258(19) 0.0470(9) Uani 1 1 d . . .
H52 H 1.189411 0.343687 0.235792 0.056 Uiso 1 1 calc R . .
C53 C 1.0591(3) 0.3653(3) 0.34403(19) 0.0454(9) Uani 1 1 d . . .
H53 H 1.084345 0.419788 0.356181 0.054 Uiso 1 1 calc R . .
C54 C 0.9600(2) 0.3331(2) 0.39808(13) 0.0221(5) Uani 1 1 d . . .
C55 C 0.9280(3) 0.2526(3) 0.38002(19) 0.0417(8) Uani 1 1 d . . .
H55 H 0.861215 0.228375 0.417097 0.050 Uiso 1 1 calc R . .
C56 C 0.9916(3) 0.2058(2) 0.30837(18) 0.0378(8) Uani 1 1 d . . .
H56 H 0.967450 0.150438 0.296930 0.045 Uiso 1 1 calc R . .
Mg1 Mg 0.500000 1.000000 0.000000 0.0162(3) Uani 1 2 d S T P
Mg2 Mg 1.17246(7) 0.03191(6) 0.06343(4) 0.0168(2) Uani 1 1 d . . .
O1 O 0.66824(15) 0.90439(13) -0.02039(9) 0.0182(4) Uani 1 1 d . . .
O2 O 1.00317(15) -0.00839(13) 0.09855(9) 0.0194(4) Uani 1 1 d . . .
H2A H 0.983321 -0.023224 0.155248 0.029 Uiso 1 1 d GR . .
H2B H 1.001543 -0.059363 0.073709 0.029 Uiso 1 1 d GR . .
O21 O 0.45634(16) 0.94444(15) 0.12321(10) 0.0276(4) Uani 1 1 d . . .
O22 O 0.25520(15) 0.93359(14) 0.15353(9) 0.0226(4) Uani 1 1 d . . .
O31 O 0.21118(15) 0.93593(13) 0.96621(9) 0.0213(4) Uani 1 1 d . . .
O32 O 0.41260(17) 0.90871(15) 0.96252(11) 0.0275(4) Uani 1 1 d . . .
O41 O 1.23704(17) 0.22086(15) 0.90792(11) 0.0299(5) Uani 1 1 d . . .
O42 O 1.08846(15) 0.13741(13) 0.96714(9) 0.0211(4) Uani 1 1 d . . .
O51 O 1.26316(18) 0.20490(18) 0.14374(13) 0.0389(6) Uani 1 1 d . . .
O52 O 1.10706(16) 0.12864(13) 0.15379(10) 0.0215(4) Uani 1 1 d . . .

loop_
_atom_site_aniso_label
_atom_site_aniso_U_11
_atom_site_aniso_U_22
_atom_site_aniso_U_33
_atom_site_aniso_U_23
_atom_site_aniso_U_13
_atom_site_aniso_U_12
C1 0.0172(12) 0.0198(15) 0.0163(8) 0.0023(8) -0.0012(7) -0.0013(12)
C2 0.0210(12) 0.0282(15) 0.0172(8) -0.0001(9) -0.0003(8) -0.0038(12)
C3 0.0181(12) 0.0201(15) 0.0155(8) 0.0016(8) -0.0010(7) 0.0008(12)
C4 0.0288(15) 0.0317(17) 0.0138(8) 0.0023(9) -0.0035(8) -0.0026(15)
C5 0.0223(14) 0.0300(17) 0.0136(8) 0.0011(8) -0.0032(8) 0.0014(14)
C6 0.0252(13) 0.0304(16) 0.0147(8) 0.0026(8) -0.0014(8) -0.0102(13)
C7 0.0203(12) 0.0259(15) 0.0193(9) -0.0016(9) -0.0028(8) -0.0018(12)
C8 0.0222(13) 0.0252(15) 0.0164(8) 0.0007(8) -0.0011(8) -0.0080(12)
C9 0.0215(13) 0.0232(15) 0.0152(8) -0.0017(8) -0.0006(8) -0.0019(13)
C10 0.0219(13) 0.0266(15) 0.0130(8) 0.0006(8) -0.0012(7) -0.0050(13)
C11 0.0161(12) 0.0199(15) 0.0133(8) 0.0008(8) 0.0011(7) -0.0012(12)
C12 0.0215(13) 0.0287(16) 0.0140(8) 0.0029(8) -0.0015(8) -0.0062(13)
C13 0.0176(12) 0.0221(14) 0.0166(8) 0.0021(8) -0.0028(8) -0.0017(12)
C14 0.0190(12) 0.0191(14) 0.0139(8) 0.0005(8) 0.0003(7) -0.0053(12)
C15 0.0184(12) 0.0216(14) 0.0146(8) 0.0005(8) 0.0011(7) -0.0049(12)
C16 0.0202(12) 0.0270(15) 0.0126(8) 0.0004(8) 0.0007(7) -0.0077(13)
C20 0.0198(12) 0.0279(15) 0.0143(8) 0.0023(8) -0.0016(8) -0.0040(12)
C21 0.0212(12) 0.0289(15) 0.0127(8) 0.0023(8) -0.0014(7) -0.0063(12)
C22 0.0165(12) 0.0366(17) 0.0174(9) 0.0044(9) 0.0034(8) -0.0002(12)
C23 0.0166(12) 0.0315(16) 0.0181(9) 0.0058(9) 0.0009(8) -0.0013(12)
C24 0.0195(11) 0.0208(14) 0.0143(8) 0.0002(8) -0.0004(7) -0.0028(11)
C25 0.0235(12) 0.0345(16) 0.0156(8) 0.0040(9) 0.0005(8) -0.0105(12)
C26 0.0172(11) 0.0272(15) 0.0205(9) 0.0041(9) -0.0026(8) -0.0046(12)
C30 0.0171(11) 0.0225(14) 0.0158(8) -0.0005(8) -0.0005(7) -0.0033(11)
C31 0.0182(12) 0.0253(15) 0.0171(8) -0.0025(8) 0.0004(8) -0.0007(12)
C32 0.0167(12) 0.0332(17) 0.0296(11) -0.0155(10) 0.0071(9) -0.0043(13)
C33 0.0234(13) 0.0367(18) 0.0277(11) -0.0124(10) 0.0047(9) -0.0076(14)
C34 0.0197(12) 0.0203(14) 0.0176(8) -0.0023(8) 0.0002(8) 0.0031(12)
C35 0.0172(13) 0.075(3) 0.0358(13) -0.0286(15) 0.0056(10) -0.0056(16)
C36 0.0195(14) 0.060(2) 0.0413(14) -0.0287(14) 0.0018(11) -0.0064(15)
C40 0.0160(11) 0.0185(13) 0.0152(8) 0.0015(8) -0.0020(7) 0.0006(11)
C41 0.0194(11) 0.0250(14) 0.0167(8) 0.0022(8) -0.0029(8) -0.0046(11)
C42 0.0147(11) 0.0215(14) 0.0255(10) 0.0032(9) -0.0041(8) -0.0005(11)
C43 0.0250(13) 0.0346(16) 0.0189(9) 0.0026(9) -0.0009(8) -0.0119(13)
C44 0.0163(11) 0.0205(14) 0.0172(8) 0.0014(8) -0.0017(7) 0.0004(11)
C45 0.0206(12) 0.0303(16) 0.0178(8) 0.0007(9) -0.0016(8) -0.0079(12)
C46 0.0185(11) 0.0264(15) 0.0170(8) 0.0032(8) -0.0008(8) -0.0039(12)
C50 0.0171(12) 0.0304(16) 0.0208(9) -0.0051(9) 0.0024(8) -0.0047(12)
C51 0.0179(12) 0.0331(16) 0.0178(8) -0.0049(9) 0.0013(8) -0.0064(12)
C52 0.0454(18) 0.063(2) 0.0370(14) -0.0227(14) 0.0215(12) -0.0364(19)
C53 0.0497(19) 0.054(2) 0.0364(13) -0.0222(14) 0.0212(13) -0.0354(19)
C54 0.0186(12) 0.0306(16) 0.0149(8) 0.0000(8) -0.0011(8) -0.0040(12)
C55 0.0334(16) 0.052(2) 0.0407(14) -0.0221(14) 0.0190(12) -0.0231(17)
C56 0.0334(15) 0.046(2) 0.0361(13) -0.0210(12) 0.0157(11) -0.0225(16)
Mg1 0.0107(5) 0.0221(7) 0.0124(4) 0.0002(4) 0.0015(3) -0.0009(5)
Mg2 0.0133(4) 0.0225(5) 0.0127(3) 0.0002(3) 0.0002(2) -0.0037(4)
O1 0.0117(7) 0.0228(10) 0.0167(6) 0.0011(6) 0.0001(5) -0.0008(8)
O2 0.0160(8) 0.0249(10) 0.0155(6) -0.0020(6) 0.0017(5) -0.0047(8)
O21 0.0204(9) 0.0413(12) 0.0172(7) 0.0088(7) -0.0007(6) -0.0087(9)
O22 0.0184(8) 0.0318(11) 0.0152(6) 0.0023(6) -0.0007(6) -0.0054(8)
O31 0.0173(9) 0.0271(11) 0.0170(6) -0.0038(6) 0.0018(6) -0.0032(8)
O32 0.0188(9) 0.0372(12) 0.0267(8) -0.0087(7) -0.0012(6) -0.0053(9)
O41 0.0215(9) 0.0370(12) 0.0293(8) 0.0155(8) -0.0082(7) -0.0112(9)
O42 0.0189(8) 0.0254(10) 0.0174(6) 0.0017(6) -0.0007(6) -0.0063(8)
O51 0.0212(10) 0.0599(16) 0.0396(10) -0.0273(10) 0.0113(8) -0.0176(11)
O52 0.0175(8) 0.0255(11) 0.0191(7) -0.0077(6) 0.0035(6) -0.0021(8)

loop_
_atom_type_symbol
_atom_type_description
_atom_type_scat_dispersion_real
_atom_type_scat_dispersion_imag
_atom_type_scat_source
C C 0.0033 0.0016 'International Tables Vol C Tables 4.2.6.8 and 6.1.1.4'
H H 0.0000 0.0000 'International Tables Vol C Tables 4.2.6.8 and 6.1.1.4'
Mg Mg 0.0486 0.0363 'International Tables Vol C Tables 4.2.6.8 and 6.1.1.4'
O O 0.0106 0.0060 'International Tables Vol C Tables 4.2.6.8 and 6.1.1.4'
N N 0.0061 0.0033 'International Tables Vol C Tables 4.2.6.8 and 6.1.1.4'

loop_
_geom_angle_atom_site_label_1
_geom_angle_atom_site_label_2
_geom_angle_atom_site_label_3
_geom_angle
_geom_angle_site_symmetry_1
_geom_angle_site_symmetry_3
C2 C1 C11 119.3(2) . .
C2 C1 C24 118.0(2) . .
C11 C1 C24 122.1(2) . .
C1 C2 H2 119.0 . .
C3 C2 C1 122.0(3) . .
C3 C2 H2 119.0 . .
C2 C3 C34 119.1(2) . .
C12 C3 C2 119.9(2) . .
C12 C3 C34 120.20(19) . .
C5 C4 H4 118.9 . .
C5 C4 C12 122.2(2) . .
C12 C4 H4 118.9 . .
C4 C5 H5 119.1 . .
C4 C5 C13 121.8(2) . .
C13 C5 H5 119.1 . .
C7 C6 C44 117.1(2) . .
C13 C6 C7 119.3(2) . .
C13 C6 C44 123.6(2) . .
C6 C7 H7 118.6 . .
C8 C7 C6 122.8(3) . .
C8 C7 H7 118.6 . .
C7 C8 C14 119.0(2) . .
C7 C8 C54 118.2(2) . .
C14 C8 C54 122.70(19) . .
C10 C9 H9 119.1 . .
C10 C9 C14 121.8(2) . .
C14 C9 H9 119.1 . .
C9 C10 H10 119.0 . .
C9 C10 C11 121.9(2) . .
C11 C10 H10 119.0 . .
C1 C11 C10 123.24(19) . .
C1 C11 C15 120.1(2) . .
C15 C11 C10 116.7(2) . .
C3 C12 C4 122.6(2) . .
C3 C12 C15 120.1(2) . .
C15 C12 C4 117.3(3) . .
C6 C13 C5 122.5(2) . .
C6 C13 C16 119.9(2) . .
C16 C13 C5 117.5(2) . .
C8 C14 C9 122.5(2) . .
C8 C14 C16 119.60(19) . .
C9 C14 C16 117.9(2) . .
C12 C15 C11 118.6(2) . .
C16 C15 C11 120.8(2) . .
C16 C15 C12 120.6(2) . .
C13 C16 C14 119.3(2) . .
C15 C16 C13 120.3(2) . .
C15 C16 C14 120.27(19) . .
O21 C20 C21 114.3(2) . .
O22 C20 C21 118.65(18) . .
O22 C20 O21 127.0(2) . .
C22 C21 C20 118.33(19) . .
C26 C21 C20 122.3(2) . .
C26 C21 C22 119.2(2) . .
C21 C22 H22 119.7 . .
C23 C22 C21 120.6(2) . .
C23 C22 H22 119.7 . .
C22 C23 H23 119.9 . .
C22 C23 C24 120.2(2) . .
C24 C23 H23 119.9 . .
C23 C24 C1 118.3(2) . .
C25 C24 C1 122.71(19) . .
C25 C24 C23 118.9(2) . .
C24 C25 H25 119.9 . .
C24 C25 C26 120.18(19) . .
C26 C25 H25 119.9 . .
C21 C26 C25 120.9(2) . .
C21 C26 H26 119.6 . .
C25 C26 H26 119.6 . .
O31 C30 C31 120.64(19) . .
O32 C30 C31 115.2(2) . .
O32 C30 O31 124.2(2) . .
C32 C31 C30 124.3(2) . .
C36 C31 C30 116.5(2) . .
C36 C31 C32 119.2(2) . .
C31 C32 H32 120.3 . .
C31 C32 C33 119.4(2) . .
C33 C32 H32 120.3 . .
C32 C33 H33 119.0 . .
C34 C33 C32 121.9(2) . .
C34 C33 H33 119.0 . .
C33 C34 C3 124.7(2) . .
C33 C34 C35 117.6(2) . .
C35 C34 C3 117.8(2) . .
C34 C35 H35 119.4 . .
C34 C35 C36 121.3(2) . .
C36 C35 H35 119.4 . .
C31 C36 C35 120.7(2) . .
C31 C36 H36 119.7 . .
C35 C36 H36 119.7 . .
O41 C40 C41 116.15(18) . .
O41 C40 O42 125.0(2) . .
O42 C40 C41 118.83(18) . .
C42 C41 C40 118.6(2) . .
C46 C41 C40 121.89(18) . .
C46 C41 C42 119.4(2) . .
C41 C42 H42 119.6 . .
C43 C42 C41 120.7(2) . .
C43 C42 H42 119.6 . .
C42 C43 H43 119.8 . .
C42 C43 C44 120.39(19) . .
C44 C43 H43 119.8 . .
C43 C44 C6 118.98(18) . .
C45 C44 C6 122.28(19) . .
C45 C44 C43 118.6(2) . .
C44 C45 H45 119.5 . .
C46 C45 C44 120.9(2) . .
C46 C45 H45 119.5 . .
C41 C46 C45 119.84(19) . .
C41 C46 H46 120.1 . .
C45 C46 H46 120.1 . .
O51 C50 C51 116.7(2) . .
O52 C50 C51 117.62(19) . .
O52 C50 O51 125.7(2) . .
C52 C51 C50 121.7(2) . .
C56 C51 C50 119.9(2) . .
C56 C51 C52 118.4(2) . .
C51 C52 H52 119.6 . .
C53 C52 C51 120.7(2) . .
C53 C52 H52 119.6 . .
C52 C53 H53 119.4 . .
C52 C53 C54 121.2(3) . .
C54 C53 H53 119.4 . .
C53 C54 C8 122.0(2) . .
C55 C54 C8 119.9(2) . .
C55 C54 C53 118.0(2) . .
C54 C55 H55 119.4 . .
C54 C55 C56 121.2(2) . .
C56 C55 H55 119.4 . .
C51 C56 C55 120.5(2) . .
C51 C56 H56 119.8 . .
C55 C56 H56 119.8 . .
Mg2 Mg1 Mg2 180.00(3) 1_465 2_765
O1 Mg1 Mg2 147.21(4) . 1_465
O1 Mg1 Mg2 32.79(4) . 2_765
O1 Mg1 Mg2 147.21(4) 2_675 2_765
O1 Mg1 Mg2 32.79(4) 2_675 1_465
O1 Mg1 O1 180.0 2_675 .
O21 Mg1 Mg2 70.30(5) 2_675 2_765
O21 Mg1 Mg2 109.70(5) 2_675 1_465
O21 Mg1 Mg2 70.30(5) . 1_465
O21 Mg1 Mg2 109.70(5) . 2_765
O21 Mg1 O1 87.30(7) 2_675 .
O21 Mg1 O1 87.30(7) . 2_675
O21 Mg1 O1 92.70(7) 2_675 2_675
O21 Mg1 O1 92.70(7) . .
O21 Mg1 O21 180.0 . 2_675
O21 Mg1 O32 89.64(7) . 1_554
O21 Mg1 O32 89.64(7) 2_675 2_676
O21 Mg1 O32 90.36(7) 2_675 1_554
O21 Mg1 O32 90.36(7) . 2_676
O32 Mg1 Mg2 118.24(6) 1_554 2_765
O32 Mg1 Mg2 118.24(6) 2_676 1_465
O32 Mg1 Mg2 61.76(6) 1_554 1_465
O32 Mg1 Mg2 61.76(6) 2_676 2_765
O32 Mg1 O1 91.32(7) 1_554 .
O32 Mg1 O1 88.68(7) 1_554 2_675
O32 Mg1 O1 91.32(7) 2_676 2_675
O32 Mg1 O1 88.68(7) 2_676 .
O32 Mg1 O32 180.00(9) 2_676 1_554
O1 Mg2 Mg1 31.85(5) 2_765 1_645
O1 Mg2 O31 97.62(7) 2_765 1_644
O1 Mg2 O42 85.79(6) 2_765 1_554
O2 Mg2 Mg1 156.74(6) . 1_645
O2 Mg2 O1 170.80(8) . 2_765
O2 Mg2 O22 95.24(7) . 1_645
O2 Mg2 O31 85.76(7) . 1_644
O2 Mg2 O42 86.00(7) . 1_554
O2 Mg2 O52 86.83(7) . .
O22 Mg2 Mg1 70.75(5) 1_645 1_645
O22 Mg2 O1 92.96(7) 1_645 2_765
O22 Mg2 O31 95.32(8) 1_645 1_644
O22 Mg2 O42 178.76(7) 1_645 1_554
O31 Mg2 Mg1 77.46(5) 1_644 1_645
O31 Mg2 O42 84.87(7) 1_644 1_554
O42 Mg2 Mg1 108.11(5) 1_554 1_645
O52 Mg2 Mg1 111.05(5) . 1_645
O52 Mg2 O1 88.96(7) . 2_765
O52 Mg2 O22 90.42(7) . 1_645
O52 Mg2 O31 171.02(7) . 1_644
O52 Mg2 O42 89.54(7) . 1_554
Mg1 O1 Mg2 115.35(8) . 2_765
Mg2 O2 H2A 112.1 . .
Mg2 O2 H2B 111.9 . .
H2A O2 H2B 106.9 . .
C20 O21 Mg1 134.89(15) . .
C20 O22 Mg2 131.83(14) . 1_465
C30 O31 Mg2 120.63(14) . 1_466
C30 O32 Mg1 145.8(2) . 1_556
C40 O42 Mg2 130.62(15) . 1_556
C50 O52 Mg2 131.19(16) . .

loop_
_geom_bond_atom_site_label_1
_geom_bond_atom_site_label_2
_geom_bond_distance
_geom_bond_site_symmetry_2
C1 C2 1.394(3) .
C1 C11 1.396(4) .
C1 C24 1.495(3) .
C2 H2 0.9500 .
C2 C3 1.392(3) .
C3 C12 1.386(4) .
C3 C34 1.487(3) .
C4 H4 0.9500 .
C4 C5 1.329(4) .
C4 C12 1.442(3) .
C5 H5 0.9500 .
C5 C13 1.444(3) .
C6 C7 1.393(3) .
C6 C13 1.394(4) .
C6 C44 1.486(3) .
C7 H7 0.9500 .
C7 C8 1.392(3) .
C8 C14 1.406(4) .
C8 C54 1.488(3) .
C9 H9 0.9500 .
C9 C10 1.344(4) .
C9 C14 1.430(3) .
C10 H10 0.9500 .
C10 C11 1.453(3) .
C11 C15 1.436(3) .
C12 C15 1.431(3) .
C13 C16 1.431(3) .
C14 C16 1.433(3) .
C15 C16 1.410(4) .
C20 C21 1.521(3) .
C20 O21 1.264(3) .
C20 O22 1.252(3) .
C21 C22 1.390(3) .
C21 C26 1.382(3) .
C22 H22 0.9500 .
C22 C23 1.381(3) .
C23 H23 0.9500 .
C23 C24 1.407(3) .
C24 C25 1.387(3) .
C25 H25 0.9500 .
C25 C26 1.391(3) .
C26 H26 0.9500 .
C30 C31 1.512(3) .
C30 O31 1.252(3) .
C30 O32 1.245(3) .
C31 C32 1.392(3) .
C31 C36 1.377(4) .
C32 H32 0.9500 .
C32 C33 1.410(4) .
C33 H33 0.9500 .
C33 C34 1.383(4) .
C34 C35 1.388(4) .
C35 H35 0.9500 .
C35 C36 1.403(4) .
C36 H36 0.9500 .
C40 C41 1.496(3) .
C40 O41 1.252(3) .
C40 O42 1.274(2) .
C41 C42 1.396(3) .
C41 C46 1.393(3) .
C42 H42 0.9500 .
C42 C43 1.386(3) .
C43 H43 0.9500 .
C43 C44 1.399(3) .
C44 C45 1.400(3) .
C45 H45 0.9500 .
C45 C46 1.394(3) .
C46 H46 0.9500 .
C50 C51 1.505(3) .
C50 O51 1.258(3) .
C50 O52 1.257(3) .
C51 C52 1.383(4) .
C51 C56 1.376(3) .
C52 H52 0.9500 .
C52 C53 1.382(4) .
C53 H53 0.9500 .
C53 C54 1.380(3) .
C54 C55 1.374(4) .
C55 H55 0.9500 .
C55 C56 1.393(4) .
C56 H56 0.9500 .
Mg1 Mg2 3.5607(7) 2_765
Mg1 Mg2 3.5607(7) 1_465
Mg1 O1 2.0793(18) .
Mg1 O1 2.0793(18) 2_675
Mg1 O21 2.0059(15) .
Mg1 O21 2.0059(15) 2_675
Mg1 O32 2.0274(17) 2_676
Mg1 O32 2.0274(17) 1_554
Mg2 O1 2.1341(16) 2_765
Mg2 O2 2.0571(16) .
Mg2 O22 2.0760(18) 1_645
Mg2 O31 2.1412(18) 1_644
Mg2 O42 2.1998(18) 1_554
Mg2 O52 2.0621(19) .
O2 H2A 0.8875 .
O2 H2B 0.8899 .

loop_
_geom_torsion_atom_site_label_1
_geom_torsion_atom_site_label_2
_geom_torsion_atom_site_label_3
_geom_torsion_atom_site_label_4
_geom_torsion
_geom_torsion_site_symmetry_4
C1 C2 C3 C12 -1.0(3) .
C1 C2 C3 C34 168.8(2) .
C1 C11 C15 C12 3.0(3) .
C1 C11 C15 C16 -173.98(19) .
C1 C24 C25 C26 176.7(2) .
C2 C1 C11 C10 176.5(2) .
C2 C1 C11 C15 -2.8(3) .
C2 C1 C24 C23 123.6(3) .
C2 C1 C24 C25 -53.6(3) .
C2 C3 C12 C4 179.4(2) .
C2 C3 C12 C15 1.1(3) .
C2 C3 C34 C33 64.4(3) .
C2 C3 C34 C35 -113.9(3) .
C3 C12 C15 C11 -2.1(3) .
C3 C12 C15 C16 174.9(2) .
C3 C34 C35 C36 177.5(3) .
C4 C5 C13 C6 173.5(2) .
C4 C5 C13 C16 -3.3(3) .
C4 C12 C15 C11 179.53(19) .
C4 C12 C15 C16 -3.5(3) .
C5 C4 C12 C3 -174.7(2) .
C5 C4 C12 C15 3.6(3) .
C5 C13 C16 C14 -179.52(19) .
C5 C13 C16 C15 3.3(3) .
C6 C7 C8 C14 2.5(3) .
C6 C7 C8 C54 -174.0(2) .
C6 C13 C16 C14 3.6(3) .
C6 C13 C16 C15 -173.6(2) .
C6 C44 C45 C46 172.9(3) .
C7 C6 C13 C5 -177.2(2) .
C7 C6 C13 C16 -0.4(3) .
C7 C6 C44 C43 53.5(3) .
C7 C6 C44 C45 -122.4(3) .
C7 C8 C14 C9 -179.5(2) .
C7 C8 C14 C16 0.8(3) .
C7 C8 C54 C53 -86.2(3) .
C7 C8 C54 C55 89.5(3) .
C8 C14 C16 C13 -3.7(3) .
C8 C14 C16 C15 173.39(19) .
C8 C54 C55 C56 -177.3(3) .
C9 C10 C11 C1 173.7(2) .
C9 C10 C11 C15 -7.0(3) .
C9 C14 C16 C13 176.56(19) .
C9 C14 C16 C15 -6.3(3) .
C10 C9 C14 C8 -173.5(2) .
C10 C9 C14 C16 6.2(3) .
C10 C11 C15 C12 -176.40(19) .
C10 C11 C15 C16 6.7(3) .
C11 C1 C2 C3 1.9(3) .
C11 C1 C24 C23 -47.9(3) .
C11 C1 C24 C25 134.9(3) .
C11 C15 C16 C13 176.96(19) .
C11 C15 C16 C14 -0.2(3) .
C12 C3 C34 C33 -125.8(3) .
C12 C3 C34 C35 55.8(3) .
C12 C4 C5 C13 -0.2(4) .
C12 C15 C16 C13 0.1(3) .
C12 C15 C16 C14 -177.03(19) .
C13 C6 C7 C8 -2.7(3) .
C13 C6 C44 C43 -124.8(3) .
C13 C6 C44 C45 59.2(4) .
C14 C8 C54 C53 97.5(3) .
C14 C8 C54 C55 -86.8(3) .
C14 C9 C10 C11 0.6(3) .
C20 C21 C22 C23 176.7(2) .
C20 C21 C26 C25 -176.4(2) .
C21 C20 O21 Mg1 160.76(19) .
C21 C20 O22 Mg2 169.83(16) 1_465
C21 C22 C23 C24 -0.7(4) .
C22 C21 C26 C25 -0.5(4) .
C22 C23 C24 C1 -176.7(2) .
C22 C23 C24 C25 0.6(4) .
C23 C24 C25 C26 -0.5(4) .
C24 C1 C2 C3 -169.9(2) .
C24 C1 C11 C10 -12.1(3) .
C24 C1 C11 C15 168.57(19) .
C24 C25 C26 C21 0.4(4) .
C26 C21 C22 C23 0.6(4) .
C30 C31 C32 C33 -178.4(3) .
C30 C31 C36 C35 178.0(3) .
C31 C30 O31 Mg2 -171.54(15) 1_466
C31 C30 O32 Mg1 131.2(2) 1_556
C31 C32 C33 C34 -0.5(4) .
C32 C31 C36 C35 -1.6(5) .
C32 C33 C34 C3 -177.9(3) .
C32 C33 C34 C35 0.4(4) .
C33 C34 C35 C36 -0.9(5) .
C34 C3 C12 C4 9.8(3) .
C34 C3 C12 C15 -168.5(2) .
C34 C35 C36 C31 1.6(6) .
C36 C31 C32 C33 1.1(4) .
C40 C41 C42 C43 173.9(3) .
C40 C41 C46 C45 -176.4(2) .
C41 C40 O42 Mg2 170.55(16) 1_556
C41 C42 C43 C44 2.1(4) .
C42 C41 C46 C45 -0.6(4) .
C42 C43 C44 C6 -175.6(3) .
C42 C43 C44 C45 0.5(4) .
C43 C44 C45 C46 -3.1(4) .
C44 C6 C7 C8 178.8(2) .
C44 C6 C13 C5 1.2(3) .
C44 C6 C13 C16 177.9(2) .
C44 C45 C46 C41 3.1(4) .
C46 C41 C42 C43 -2.0(4) .
C50 C51 C52 C53 -178.9(3) .
C50 C51 C56 C55 179.2(3) .
C51 C50 O52 Mg2 -172.21(16) .
C51 C52 C53 C54 -1.1(6) .
C52 C51 C56 C55 0.2(5) .
C52 C53 C54 C8 177.5(3) .
C52 C53 C54 C55 1.7(5) .
C53 C54 C55 C56 -1.4(5) .
C54 C8 C14 C9 -3.2(3) .
C54 C8 C14 C16 177.09(19) .
C54 C55 C56 C51 0.4(6) .
C56 C51 C52 C53 0.1(5) .
O21 C20 C21 C22 -7.8(4) .
O21 C20 C21 C26 168.2(2) .
O21 C20 O22 Mg2 -10.7(4) 1_465
O22 C20 C21 C22 171.8(2) .
O22 C20 C21 C26 -12.2(4) .
O22 C20 O21 Mg1 -18.7(5) .
O31 C30 C31 C32 -14.0(4) .
O31 C30 C31 C36 166.4(3) .
O31 C30 O32 Mg1 -48.4(4) 1_556
O32 C30 C31 C32 166.3(2) .
O32 C30 C31 C36 -13.2(3) .
O32 C30 O31 Mg2 8.0(3) 1_466
O41 C40 C41 C42 13.1(4) .
O41 C40 C41 C46 -171.1(3) .
O41 C40 O42 Mg2 -7.3(4) 1_556
O42 C40 C41 C42 -164.9(2) .
O42 C40 C41 C46 10.9(4) .
O51 C50 C51 C52 16.6(4) .
O51 C50 C51 C56 -162.3(3) .
O51 C50 O52 Mg2 6.4(4) .
O52 C50 C51 C52 -164.6(3) .
O52 C50 C51 C56 16.4(4) .

loop_
_smtbx_masks_void_nr
_smtbx_masks_void_average_x
_smtbx_masks_void_average_y
_smtbx_masks_void_average_z
_smtbx_masks_void_volume
_smtbx_masks_void_count_electrons
1 -0.530 0.000 0.500 493.9 150.7
2 -0.614 0.500 0.000 515.8 91.8
